data_2240971
loop_
_publ_author_name
'Choi, Hong Dae'
'Lee, Uk'

_publ_section_title
;
 Crystal structure of
 5-chloro-2-(2-fluorophenyl)-3-methylsulfinyl-1-benzofuran
;
_journal_coeditor_code FY2120
_journal_issue 8
_journal_name_full 'Acta Crystallographica Section E'
_journal_page_first o621
_journal_page_last o622
_journal_paper_doi 10.1107/S2056989015013948
_journal_volume 71
_journal_year 2015
_chemical_formula_iupac 'C15 H10 Cl F O2 S'
_chemical_formula_moiety 'C15 H10 Cl F O2 S'
_chemical_formula_sum 'C15 H10 Cl F O2 S'
_chemical_formula_weight 308.74
_chemical_name_systematic
;
5-Chloro-2-(2-fluorophenyl)-3-methylsulfinyl-1-benzofuran
;
_space_group_crystal_system triclinic
_space_group_IT_number 2
_space_group_name_Hall '-P 1'
_space_group_name_H-M_alt 'P -1'
_symmetry_space_group_name_Hall '-P 1'
_symmetry_space_group_name_H-M 'P -1'
_atom_sites_solution_hydrogens difmap
_atom_sites_solution_primary direct
_atom_sites_solution_secondary difmap
_audit_creation_method 'form.cif (version 2.0)'
_cell_angle_alpha 92.7580(10)
_cell_angle_beta 95.5090(10)
_cell_angle_gamma 112.3730(10)
_cell_formula_units_Z 2
_cell_length_a 7.96260(10)
_cell_length_b 8.35180(10)
_cell_length_c 10.7127(2)
_cell_measurement_reflns_used 6796
_cell_measurement_temperature 173(2)
_cell_measurement_theta_max 28.41
_cell_measurement_theta_min 2.65
_cell_volume 652.967(17)
_computing_cell_refinement
;
<i>SAINT</i> (Bruker, 2009)
;
_computing_data_collection
;
<i>APEX2</i> (Bruker, 2009)
;
_computing_data_reduction
;
<i>SAINT</i> (Bruker, 2009)
;
_computing_molecular_graphics
;
ORTEP-3 for Windows (Farrugia, 2012) and DIAMOND (Brandenburg,
1998)
;
_computing_publication_material
;
<i>SHELXL2014</i> (Sheldrick, 2015)
;
_computing_structure_refinement
;
<i>SHELXL2014</i> (Sheldrick, 2015)
;
_computing_structure_solution
;
<i>SHELXS97</i> (Sheldrick, 2008)
;
_diffrn_ambient_temperature 173(2)
_diffrn_detector_area_resol_mean 10.0
_diffrn_measured_fraction_theta_full 1.000
_diffrn_measured_fraction_theta_max 0.994
_diffrn_measurement_device_type 'Bruker SMART APEXII CCD'
_diffrn_measurement_method '\f and \w scans'
_diffrn_radiation_type MoK\a
_diffrn_radiation_wavelength 0.71073
_diffrn_reflns_av_R_equivalents 0.0233
_diffrn_reflns_limit_h_max 10
_diffrn_reflns_limit_h_min -10
_diffrn_reflns_limit_k_max 11
_diffrn_reflns_limit_k_min -11
_diffrn_reflns_limit_l_max 14
_diffrn_reflns_limit_l_min -14
_diffrn_reflns_number 12250
_diffrn_reflns_theta_full 25.242
_diffrn_reflns_theta_max 28.406
_diffrn_reflns_theta_min 1.918
_exptl_absorpt_coefficient_mu 0.461
_exptl_absorpt_correction_T_max 0.7457
_exptl_absorpt_correction_T_min 0.6901
_exptl_absorpt_correction_type multi-scan
_exptl_absorpt_process_details
;
(<i>SADABS</i>; Bruker, 2009)
;
_exptl_crystal_colour colourless
_exptl_crystal_density_diffrn 1.570
_exptl_crystal_description Block
_exptl_crystal_F_000 316
_exptl_crystal_size_max 0.447
_exptl_crystal_size_mid 0.355
_exptl_crystal_size_min 0.318
_refine_diff_density_max 0.344
_refine_diff_density_min -0.260
_refine_ls_extinction_coef 0.042(3)
_refine_ls_extinction_expression Fc^*^=kFc[1+0.001xFc^2^\l^3^/sin(2\q)]^-1/4^
_refine_ls_extinction_method
;
<i>SHELXL2014</i> (Sheldrick, 2015)
;
_refine_ls_goodness_of_fit_ref 1.045
_refine_ls_hydrogen_treatment constr
_refine_ls_matrix_type full
_refine_ls_number_parameters 183
_refine_ls_number_reflns 3263
_refine_ls_number_restraints 0
_refine_ls_restrained_S_all 1.045
_refine_ls_R_factor_all 0.0323
_refine_ls_R_factor_gt 0.0299
_refine_ls_shift/su_max 0.001
_refine_ls_shift/su_mean 0.000
_refine_ls_structure_factor_coef Fsqd
_refine_ls_weighting_details 'w=1/[\s^2^(Fo^2^)+(0.0399P)^2^+0.2911P] where P=(Fo^2^+2Fc^2^)/3'
_refine_ls_weighting_scheme calc
_refine_ls_wR_factor_gt 0.0786
_refine_ls_wR_factor_ref 0.0806
_reflns_number_gt 3030
_reflns_number_total 3263
_reflns_threshold_expression I>2\s(I)
_cod_data_source_file fy2120sup1.cif
_cod_data_source_block I
_cod_database_code 2240971
_shelx_space_group_comment
;
The symmetry employed for this shelxl refinement is uniquely defined
by the following loop, which should always be used as a source of
symmetry information in preference to the above space-group names.
They are only intended as comments.
;

loop_
_space_group_symop_operation_xyz
'x, y, z'
'-x, -y, -z'

loop_
_atom_site_type_symbol
_atom_site_label
_atom_site_fract_x
_atom_site_fract_y
_atom_site_fract_z
_atom_site_U_iso_or_equiv
_atom_site_adp_type
_atom_site_calc_flag
_atom_site_occupancy
Cl Cl1 0.80773(5) 0.60679(5) 0.52105(3) 0.03134(11) Uani d 1
S S1 0.20658(4) 0.19225(4) 0.10339(3) 0.02090(10) Uani d 1
F F1 0.22939(12) -0.06448(11) -0.07604(8) 0.0324(2) Uani d 1
O O1 0.70194(12) 0.36314(12) -0.00857(8) 0.02229(19) Uani d 1
O O2 0.18502(13) 0.32691(13) 0.18956(10) 0.0283(2) Uani d 1
C C1 0.44206(16) 0.27158(16) 0.08330(11) 0.0198(2) Uani d 1
C C2 0.58981(17) 0.37914(16) 0.17693(11) 0.0198(2) Uani d 1
C C3 0.60633(18) 0.43369(17) 0.30452(12) 0.0220(3) Uani d 1
H H3 0.5032 0.4009 0.3498 0.026 Uiso calc 1
C C4 0.77958(18) 0.53749(17) 0.36158(12) 0.0231(3) Uani d 1
C C5 0.93409(18) 0.58960(18) 0.29751(13) 0.0258(3) Uani d 1
H H5 1.0502 0.6620 0.3411 0.031 Uiso calc 1
C C6 0.91896(18) 0.53654(18) 0.17133(13) 0.0255(3) Uani d 1
H H6 1.0220 0.5701 0.1260 0.031 Uiso calc 1
C C7 0.74560(17) 0.43207(16) 0.11491(12) 0.0208(2) Uani d 1
C C8 0.51654(17) 0.26585(16) -0.02553(12) 0.0201(2) Uani d 1
C C9 0.44641(17) 0.17903(16) -0.15243(12) 0.0210(2) Uani d 1
C C10 0.30426(18) 0.01690(17) -0.17542(13) 0.0242(3) Uani d 1
C C11 0.2375(2) -0.06907(19) -0.29337(14) 0.0304(3) Uani d 1
H H11 0.1390 -0.1796 -0.3049 0.036 Uiso calc 1
C C12 0.3186(2) 0.0106(2) -0.39495(14) 0.0341(3) Uani d 1
H H12 0.2744 -0.0450 -0.4778 0.041 Uiso calc 1
C C13 0.4640(2) 0.1712(2) -0.37641(13) 0.0311(3) Uani d 1
H H13 0.5198 0.2238 -0.4466 0.037 Uiso calc 1
C C14 0.52834(19) 0.25528(17) -0.25675(12) 0.0244(3) Uani d 1
H H14 0.6282 0.3649 -0.2451 0.029 Uiso calc 1
C C15 0.2029(2) 0.02115(19) 0.20017(15) 0.0323(3) Uani d 1
H H15A 0.2950 0.0697 0.2741 0.048 Uiso calc 1
H H15B 0.2302 -0.0665 0.1516 0.048 Uiso calc 1
H H15C 0.0814 -0.0330 0.2276 0.048 Uiso calc 1

loop_
_atom_site_aniso_label
_atom_site_aniso_U_11
_atom_site_aniso_U_22
_atom_site_aniso_U_33
_atom_site_aniso_U_12
_atom_site_aniso_U_13
_atom_site_aniso_U_23
Cl1 0.02955(19) 0.0403(2) 0.02092(16) 0.01176(15) -0.00124(12) -0.00425(13)
S1 0.01618(16) 0.02104(16) 0.02386(16) 0.00518(12) 0.00408(11) 0.00099(11)
F1 0.0333(5) 0.0245(4) 0.0318(4) 0.0018(3) 0.0101(4) 0.0004(3)
O1 0.0179(4) 0.0253(4) 0.0208(4) 0.0049(4) 0.0045(3) 0.0002(3)
O2 0.0243(5) 0.0265(5) 0.0342(5) 0.0092(4) 0.0093(4) -0.0024(4)
C1 0.0168(6) 0.0198(6) 0.0214(6) 0.0054(4) 0.0033(4) 0.0016(4)
C2 0.0176(6) 0.0194(6) 0.0223(6) 0.0068(4) 0.0031(4) 0.0021(4)
C3 0.0211(6) 0.0247(6) 0.0212(6) 0.0095(5) 0.0042(5) 0.0024(5)
C4 0.0245(6) 0.0250(6) 0.0199(6) 0.0102(5) 0.0007(5) 0.0000(5)
C5 0.0191(6) 0.0268(6) 0.0270(6) 0.0054(5) -0.0012(5) -0.0009(5)
C6 0.0185(6) 0.0280(7) 0.0274(6) 0.0056(5) 0.0054(5) 0.0017(5)
C7 0.0200(6) 0.0216(6) 0.0201(5) 0.0069(5) 0.0041(4) 0.0014(4)
C8 0.0174(6) 0.0188(5) 0.0232(6) 0.0057(4) 0.0032(4) 0.0022(4)
C9 0.0213(6) 0.0221(6) 0.0213(6) 0.0104(5) 0.0028(5) -0.0004(4)
C10 0.0230(6) 0.0235(6) 0.0265(6) 0.0092(5) 0.0051(5) 0.0009(5)
C11 0.0286(7) 0.0263(7) 0.0319(7) 0.0083(6) -0.0015(6) -0.0066(5)
C12 0.0409(9) 0.0368(8) 0.0247(7) 0.0177(7) -0.0020(6) -0.0067(6)
C13 0.0395(8) 0.0347(7) 0.0221(6) 0.0176(6) 0.0047(6) 0.0025(5)
C14 0.0259(6) 0.0244(6) 0.0240(6) 0.0106(5) 0.0048(5) 0.0027(5)
C15 0.0310(7) 0.0285(7) 0.0386(8) 0.0097(6) 0.0134(6) 0.0126(6)

loop_
_atom_type_symbol
_atom_type_description
_atom_type_scat_dispersion_real
_atom_type_scat_dispersion_imag
_atom_type_scat_source
C C 0.0033 0.0016 'International Tables Vol C Tables 4.2.6.8 and 6.1.1.4'
H H 0.0000 0.0000 'International Tables Vol C Tables 4.2.6.8 and 6.1.1.4'
O O 0.0106 0.0060 'International Tables Vol C Tables 4.2.6.8 and 6.1.1.4'
F F 0.0171 0.0103 'International Tables Vol C Tables 4.2.6.8 and 6.1.1.4'
S S 0.1246 0.1234 'International Tables Vol C Tables 4.2.6.8 and 6.1.1.4'
Cl Cl 0.1484 0.1585 'International Tables Vol C Tables 4.2.6.8 and 6.1.1.4'

loop_
_geom_angle_atom_site_label_1
_geom_angle_atom_site_label_2
_geom_angle_atom_site_label_3
_geom_angle
O2 S1 C1 105.84(6)
O2 S1 C15 105.10(7)
C1 S1 C15 97.80(6)
C7 O1 C8 106.59(9)
C8 C1 C2 106.80(11)
C8 C1 S1 127.53(10)
C2 C1 S1 125.04(9)
C7 C2 C3 119.16(11)
C7 C2 C1 105.31(11)
C3 C2 C1 135.52(12)
C4 C3 C2 116.81(12)
C4 C3 H3 121.6
C2 C3 H3 121.6
C3 C4 C5 123.12(12)
C3 C4 Cl1 118.55(10)
C5 C4 Cl1 118.33(10)
C6 C5 C4 120.45(12)
C6 C5 H5 119.8
C4 C5 H5 119.8
C7 C6 C5 116.19(12)
C7 C6 H6 121.9
C5 C6 H6 121.9
O1 C7 C6 125.31(11)
O1 C7 C2 110.42(11)
C6 C7 C2 124.26(12)
C1 C8 O1 110.87(11)
C1 C8 C9 135.10(12)
O1 C8 C9 114.01(10)
C10 C9 C14 117.07(12)
C10 C9 C8 122.54(12)
C14 C9 C8 120.32(12)
F1 C10 C11 117.65(12)
F1 C10 C9 118.49(12)
C11 C10 C9 123.83(13)
C10 C11 C12 117.90(14)
C10 C11 H11 121.1
C12 C11 H11 121.0
C11 C12 C13 120.39(13)
C11 C12 H12 119.8
C13 C12 H12 119.8
C14 C13 C12 120.60(13)
C14 C13 H13 119.7
C12 C13 H13 119.7
C13 C14 C9 120.18(13)
C13 C14 H14 119.9
C9 C14 H14 119.9
S1 C15 H15A 109.5
S1 C15 H15B 109.5
H15A C15 H15B 109.5
S1 C15 H15C 109.5
H15A C15 H15C 109.5
H15B C15 H15C 109.5

loop_
_geom_bond_atom_site_label_1
_geom_bond_atom_site_label_2
_geom_bond_distance
Cl1 C4 1.7425(13)
S1 O2 1.4913(10)
S1 C1 1.7739(12)
S1 C15 1.7983(14)
F1 C10 1.3542(15)
O1 C7 1.3741(15)
O1 C8 1.3762(15)
C1 C8 1.3647(17)
C1 C2 1.4420(17)
C2 C7 1.3945(17)
C2 C3 1.3976(17)
C3 C4 1.3802(18)
C3 H3 0.9500
C4 C5 1.3990(19)
C5 C6 1.3815(19)
C5 H5 0.9500
C6 C7 1.3800(18)
C6 H6 0.9500
C8 C9 1.4618(17)
C9 C10 1.3867(18)
C9 C14 1.4043(18)
C10 C11 1.3740(19)
C11 C12 1.386(2)
C11 H11 0.9500
C12 C13 1.388(2)
C12 H12 0.9500
C13 C14 1.3830(19)
C13 H13 0.9500
C14 H14 0.9500
C15 H15A 0.9800
C15 H15B 0.9800
C15 H15C 0.9800

loop_
_geom_hbond_atom_site_label_D
_geom_hbond_atom_site_label_H
_geom_hbond_atom_site_label_A
_geom_hbond_site_symmetry_A
_geom_hbond_distance_DH
_geom_hbond_distance_HA
_geom_hbond_distance_DA
_geom_hbond_angle_DHA
C6 H6 O1 2_765 0.95 2.53 3.4756(16) 175.5
C14 H14 O2 2_665 0.95 2.44 3.3591(17) 162.5

loop_
_geom_torsion_atom_site_label_1
_geom_torsion_atom_site_label_2
_geom_torsion_atom_site_label_3
_geom_torsion_atom_site_label_4
_geom_torsion
O2 S1 C1 C8 -138.17(12)
C15 S1 C1 C8 113.63(13)
O2 S1 C1 C2 31.48(12)
C15 S1 C1 C2 -76.71(12)
C8 C1 C2 C7 0.43(14)
S1 C1 C2 C7 -171.01(9)
C8 C1 C2 C3 -178.84(14)
S1 C1 C2 C3 9.7(2)
C7 C2 C3 C4 -0.38(18)
C1 C2 C3 C4 178.82(13)
C2 C3 C4 C5 0.61(19)
C2 C3 C4 Cl1 -179.26(9)
C3 C4 C5 C6 -0.5(2)
Cl1 C4 C5 C6 179.35(11)
C4 C5 C6 C7 0.2(2)
C8 O1 C7 C6 179.14(12)
C8 O1 C7 C2 0.19(14)
C5 C6 C7 O1 -178.76(12)
C5 C6 C7 C2 0.0(2)
C3 C2 C7 O1 179.03(11)
C1 C2 C7 O1 -0.39(14)
C3 C2 C7 C6 0.1(2)
C1 C2 C7 C6 -179.34(12)
C2 C1 C8 O1 -0.33(14)
S1 C1 C8 O1 170.83(9)
C2 C1 C8 C9 178.19(13)
S1 C1 C8 C9 -10.6(2)
C7 O1 C8 C1 0.10(14)
C7 O1 C8 C9 -178.76(10)
C1 C8 C9 C10 -33.0(2)
O1 C8 C9 C10 145.51(12)
C1 C8 C9 C14 150.06(15)
O1 C8 C9 C14 -31.45(17)
C14 C9 C10 F1 176.27(11)
C8 C9 C10 F1 -0.78(19)
C14 C9 C10 C11 -1.8(2)
C8 C9 C10 C11 -178.88(13)
F1 C10 C11 C12 -177.47(13)
C9 C10 C11 C12 0.6(2)
C10 C11 C12 C13 0.8(2)
C11 C12 C13 C14 -1.0(2)
C12 C13 C14 C9 -0.2(2)
C10 C9 C14 C13 1.59(19)
C8 C9 C14 C13 178.71(12)

_cod_database_fobs_code 2240971
